data_4023826
loop_
_publ_author_name
'Yvonne Kavanagh'
'C\'iara M. Chaney'
'Jimmy Muldoon'
'Paul Evans'

_publ_section_title
;
 Iridium-Mediated Isomerization-Cyclization of Bicyclic
 Pauson-Khand Derived Allylic Alcohols
;
_journal_name_full 'Journal of Organic Chemistry'
_journal_page_first 8601
_journal_page_last 8604
_journal_paper_doi 10.1021/jo8017439
_journal_volume 73
_journal_year 2008
_chemical_formula_sum 'C15 H19 N O3 S'
_chemical_formula_weight 293.37
_chemical_name_systematic
; 
 ? 
;
_space_group_IT_number 14
_symmetry_cell_setting monoclinic
_symmetry_space_group_name_Hall '-P 2yn'
_symmetry_space_group_name_H-M 'P 1 21/n 1'
_atom_sites_solution_hydrogens difmap
_atom_sites_solution_primary direct
_atom_sites_solution_secondary difmap
_audit_creation_method SHELXL-97
_cell_angle_alpha 90.00
_cell_angle_beta 106.9520(10)
_cell_angle_gamma 90.00
_cell_formula_units_Z 4
_cell_length_a 9.0115(6)
_cell_length_b 15.2705(10)
_cell_length_c 10.4125(7)
_cell_measurement_reflns_used 9309
_cell_measurement_temperature 100(2)
_cell_measurement_theta_max 31.52
_cell_measurement_theta_min 2.44
_cell_volume 1370.61(16)
_computing_cell_refinement 'Bruker SMART'
_computing_data_collection 'Bruker SMART'
_computing_data_reduction 'Bruker SAINT'
_computing_molecular_graphics 'Bruker SHELXTL'
_computing_publication_material 'Bruker SHELXTL'
_computing_structure_refinement 'SHELXL-97 (Sheldrick, 1997)'
_computing_structure_solution 'SHELXS-97 (Sheldrick, 1990)'
_diffrn_ambient_temperature 100(2)
_diffrn_measured_fraction_theta_full 0.999
_diffrn_measured_fraction_theta_max 0.999
_diffrn_measurement_device_type 'CCD area detector'
_diffrn_measurement_method 'phi and omega scans'
_diffrn_radiation_monochromator graphite
_diffrn_radiation_source 'fine-focus sealed tube'
_diffrn_radiation_type MoK\a
_diffrn_radiation_wavelength 0.71073
_diffrn_reflns_av_R_equivalents 0.0343
_diffrn_reflns_av_sigmaI/netI 0.0207
_diffrn_reflns_limit_h_max 12
_diffrn_reflns_limit_h_min -12
_diffrn_reflns_limit_k_max 21
_diffrn_reflns_limit_k_min -21
_diffrn_reflns_limit_l_max 14
_diffrn_reflns_limit_l_min -14
_diffrn_reflns_number 31281
_diffrn_reflns_theta_full 30.49
_diffrn_reflns_theta_max 30.49
_diffrn_reflns_theta_min 2.44
_exptl_absorpt_coefficient_mu 0.243
_exptl_absorpt_correction_T_max 0.9530
_exptl_absorpt_correction_T_min 0.8797
_exptl_absorpt_correction_type multi-scan
_exptl_absorpt_process_details SADABS
_exptl_crystal_colour colorless
_exptl_crystal_density_diffrn 1.422
_exptl_crystal_density_method 'not measured'
_exptl_crystal_description block
_exptl_crystal_F_000 624
_exptl_crystal_size_max 0.30
_exptl_crystal_size_mid 0.20
_exptl_crystal_size_min 0.20
_refine_diff_density_max 0.716
_refine_diff_density_min -0.225
_refine_diff_density_rms 0.079
_refine_ls_extinction_method none
_refine_ls_goodness_of_fit_ref 1.098
_refine_ls_hydrogen_treatment refall
_refine_ls_matrix_type full
_refine_ls_number_parameters 257
_refine_ls_number_reflns 4177
_refine_ls_number_restraints 0
_refine_ls_restrained_S_all 1.098
_refine_ls_R_factor_all 0.0489
_refine_ls_R_factor_gt 0.0445
_refine_ls_shift/su_max 0.001
_refine_ls_shift/su_mean 0.000
_refine_ls_structure_factor_coef Fsqd
_refine_ls_weighting_details 'calc w=1/[\s^2^(Fo^2^)+(0.0643P)^2^+0.5933P] where P=(Fo^2^+2Fc^2^)/3'
_refine_ls_weighting_scheme calc
_refine_ls_wR_factor_gt 0.1128
_refine_ls_wR_factor_ref 0.1158
_reflns_number_gt 3790
_reflns_number_total 4177
_reflns_threshold_expression >2sigma(I)
_cod_data_source_file jo8017439_si_001.cif
_cod_data_source_block eva06
_cod_depositor_comments
;
The following automatic conversions were performed:
'_symmetry_cell_setting' value 'Monoclinic' changed to 'monoclinic'
according to '/home/saulius/struct/CIF-dictionaries/cif_core.dic'
dictionary named 'cif_core.dic' version 2.4.1 from 2010-06-29.

Automatic conversion script
Id: cif_fix_enum 1527 2010-12-29 10:47:43Z saulius 
;
_cod_original_sg_symbol_H-M 'P 21/n'
_cod_database_code 4023826

loop_
_symmetry_equiv_pos_as_xyz
'x, y, z'
'-x+1/2, y+1/2, -z+1/2'
'-x, -y, -z'
'x-1/2, -y-1/2, z-1/2'

loop_
_atom_site_label
_atom_site_type_symbol
_atom_site_fract_x
_atom_site_fract_y
_atom_site_fract_z
_atom_site_U_iso_or_equiv
_atom_site_adp_type
_atom_site_occupancy
_atom_site_symmetry_multiplicity
_atom_site_calc_flag
_atom_site_refinement_flags
_atom_site_disorder_assembly
_atom_site_disorder_group
S S 0.32930(3) 0.174807(19) 0.55760(3) 0.01513(10) Uani 1 1 d . . .
O1 O 0.19166(11) 0.14045(7) 0.46419(11) 0.0220(2) Uani 1 1 d . . .
O2 O 0.36736(12) 0.14969(7) 0.69620(10) 0.0208(2) Uani 1 1 d . . .
C1 C 0.31466(14) 0.29004(8) 0.54932(12) 0.0148(2) Uani 1 1 d . . .
C2 C 0.18245(15) 0.32879(9) 0.46433(13) 0.0171(2) Uani 1 1 d . . .
H2 H 0.101(2) 0.2954(14) 0.410(2) 0.026(5) Uiso 1 1 d . . .
C3 C 0.16882(15) 0.41962(9) 0.46270(13) 0.0182(2) Uani 1 1 d . . .
H3 H 0.073(2) 0.4451(13) 0.405(2) 0.028(5) Uiso 1 1 d . . .
C4 C 0.28480(15) 0.47223(8) 0.54382(13) 0.0171(2) Uani 1 1 d . . .
C7 C 0.26782(19) 0.57027(9) 0.54305(16) 0.0232(3) Uani 1 1 d . . .
H7A H 0.353(3) 0.5988(17) 0.533(2) 0.045(6) Uiso 1 1 d . . .
H7B H 0.255(2) 0.5915(14) 0.625(2) 0.035(5) Uiso 1 1 d . . .
H7C H 0.183(3) 0.588(2) 0.476(3) 0.065(8) Uiso 1 1 d . . .
C5 C 0.41690(15) 0.43176(9) 0.62770(14) 0.0190(2) Uani 1 1 d . . .
H5 H 0.498(2) 0.4666(13) 0.6856(19) 0.027(5) Uiso 1 1 d . . .
C6 C 0.43250(15) 0.34123(9) 0.63125(13) 0.0174(2) Uani 1 1 d . . .
H6 H 0.524(2) 0.3151(12) 0.6866(19) 0.023(5) Uiso 1 1 d . . .
N N 0.47458(12) 0.14398(7) 0.50428(11) 0.0153(2) Uani 1 1 d . . .
C8 C 0.63097(14) 0.14458(8) 0.59648(12) 0.0146(2) Uani 1 1 d . . .
H8 H 0.6249(19) 0.1362(11) 0.6848(17) 0.014(4) Uiso 1 1 d . . .
O3 O 0.70769(11) 0.22757(6) 0.59440(10) 0.01754(19) Uani 1 1 d . . .
C9 C 0.73721(15) 0.07793(8) 0.55857(13) 0.0171(2) Uani 1 1 d . . .
H9 H 0.717(2) 0.0212(13) 0.5901(18) 0.024(5) Uiso 1 1 d . . .
C10 C 0.72930(15) 0.09366(9) 0.41028(13) 0.0176(2) Uani 1 1 d . . .
H10 H 0.791(2) 0.0475(13) 0.3847(19) 0.026(5) Uiso 1 1 d . . .
C11 C 0.56331(16) 0.09331(9) 0.31799(14) 0.0198(3) Uani 1 1 d . . .
H11A H 0.569(2) 0.1085(12) 0.2259(19) 0.022(4) Uiso 1 1 d . . .
H11B H 0.519(2) 0.0358(13) 0.3197(19) 0.025(5) Uiso 1 1 d . . .
C12 C 0.46267(16) 0.15976(9) 0.36204(13) 0.0184(2) Uani 1 1 d . . .
H12A H 0.496(2) 0.2198(12) 0.3530(17) 0.018(4) Uiso 1 1 d . . .
H12B H 0.361(2) 0.1547(13) 0.310(2) 0.024(5) Uiso 1 1 d . . .
C13 C 0.85204(15) 0.20634(9) 0.56522(14) 0.0188(2) Uani 1 1 d . . .
H13 H 0.925(2) 0.2547(12) 0.5939(18) 0.019(4) Uiso 1 1 d . . .
C14 C 0.89472(15) 0.11818(9) 0.63398(14) 0.0206(3) Uani 1 1 d . . .
H14A H 0.913(2) 0.1215(12) 0.733(2) 0.024(5) Uiso 1 1 d . . .
H14B H 0.982(2) 0.0904(13) 0.6129(18) 0.022(4) Uiso 1 1 d . . .
C15 C 0.81426(16) 0.18299(9) 0.41705(14) 0.0193(2) Uani 1 1 d . . .
H15A H 0.909(2) 0.1790(12) 0.3907(19) 0.020(4) Uiso 1 1 d . . .
H15B H 0.749(2) 0.2260(13) 0.358(2) 0.026(5) Uiso 1 1 d . . .

loop_
_atom_site_aniso_label
_atom_site_aniso_U_11
_atom_site_aniso_U_22
_atom_site_aniso_U_33
_atom_site_aniso_U_23
_atom_site_aniso_U_13
_atom_site_aniso_U_12
S 0.01366(15) 0.01281(15) 0.01966(16) 0.00039(10) 0.00601(11) 0.00033(9)
O1 0.0134(4) 0.0169(5) 0.0338(5) -0.0035(4) 0.0041(4) -0.0016(3)
O2 0.0241(5) 0.0188(4) 0.0229(5) 0.0056(4) 0.0124(4) 0.0031(4)
C1 0.0161(5) 0.0131(5) 0.0159(5) -0.0005(4) 0.0059(4) 0.0001(4)
C2 0.0172(6) 0.0169(6) 0.0157(5) -0.0004(4) 0.0024(4) -0.0006(4)
C3 0.0196(6) 0.0174(6) 0.0163(5) 0.0017(4) 0.0032(5) 0.0025(4)
C4 0.0200(6) 0.0146(5) 0.0180(5) -0.0004(4) 0.0076(4) 0.0010(4)
C7 0.0271(7) 0.0136(6) 0.0282(7) -0.0008(5) 0.0072(6) 0.0023(5)
C5 0.0174(6) 0.0171(6) 0.0215(6) -0.0042(5) 0.0042(5) -0.0013(4)
C6 0.0150(5) 0.0174(6) 0.0186(6) -0.0009(4) 0.0031(4) 0.0015(4)
N 0.0130(5) 0.0184(5) 0.0144(5) -0.0004(4) 0.0039(4) 0.0021(4)
C8 0.0144(5) 0.0145(5) 0.0141(5) 0.0014(4) 0.0031(4) -0.0001(4)
O3 0.0160(4) 0.0146(4) 0.0220(5) -0.0020(3) 0.0055(3) -0.0001(3)
C9 0.0168(5) 0.0144(5) 0.0194(6) 0.0024(4) 0.0042(4) 0.0022(4)
C10 0.0168(5) 0.0172(6) 0.0196(6) -0.0023(4) 0.0067(4) 0.0010(4)
C11 0.0190(6) 0.0223(6) 0.0178(6) -0.0041(5) 0.0048(5) -0.0004(5)
C12 0.0170(6) 0.0233(6) 0.0136(5) 0.0000(4) 0.0022(4) 0.0015(5)
C13 0.0154(5) 0.0186(6) 0.0220(6) -0.0016(5) 0.0050(5) -0.0013(4)
C14 0.0152(6) 0.0227(6) 0.0218(6) 0.0022(5) 0.0020(5) 0.0047(5)
C15 0.0189(6) 0.0196(6) 0.0206(6) 0.0002(5) 0.0074(5) -0.0003(5)

loop_
_atom_type_symbol
_atom_type_description
_atom_type_scat_dispersion_real
_atom_type_scat_dispersion_imag
_atom_type_scat_source
C C 0.0033 0.0016 'International Tables Vol C Tables 4.2.6.8 and 6.1.1.4'
H H 0.0000 0.0000 'International Tables Vol C Tables 4.2.6.8 and 6.1.1.4'
N N 0.0061 0.0033 'International Tables Vol C Tables 4.2.6.8 and 6.1.1.4'
O O 0.0106 0.0060 'International Tables Vol C Tables 4.2.6.8 and 6.1.1.4'
S S 0.1246 0.1234 'International Tables Vol C Tables 4.2.6.8 and 6.1.1.4'

loop_
_geom_angle_atom_site_label_1
_geom_angle_atom_site_label_2
_geom_angle_atom_site_label_3
_geom_angle
_geom_angle_site_symmetry_1
_geom_angle_site_symmetry_3
_geom_angle_publ_flag
O1 S O2 119.35(6) . . ?
O1 S N 106.53(6) . . ?
O2 S N 106.54(6) . . ?
O1 S C1 107.10(6) . . ?
O2 S C1 107.95(6) . . ?
N S C1 109.07(6) . . ?
C2 C1 C6 120.62(12) . . ?
C2 C1 S 119.52(10) . . ?
C6 C1 S 119.81(10) . . ?
C1 C2 C3 119.16(12) . . ?
C1 C2 H2 121.8(13) . . ?
C3 C2 H2 119.0(13) . . ?
C4 C3 C2 121.32(12) . . ?
C4 C3 H3 121.1(12) . . ?
C2 C3 H3 117.5(12) . . ?
C3 C4 C5 118.42(12) . . ?
C3 C4 C7 120.92(12) . . ?
C5 C4 C7 120.65(12) . . ?
C4 C7 H7A 112.7(16) . . ?
C4 C7 H7B 111.8(13) . . ?
H7A C7 H7B 106(2) . . ?
C4 C7 H7C 111(2) . . ?
H7A C7 H7C 108(2) . . ?
H7B C7 H7C 107(2) . . ?
C6 C5 C4 121.17(12) . . ?
C6 C5 H5 118.8(12) . . ?
C4 C5 H5 120.0(12) . . ?
C5 C6 C1 119.30(12) . . ?
C5 C6 H6 120.1(12) . . ?
C1 C6 H6 120.6(12) . . ?
C8 N C12 115.77(10) . . ?
C8 N S 119.46(8) . . ?
C12 N S 117.64(8) . . ?
O3 C8 N 111.75(10) . . ?
O3 C8 C9 103.99(10) . . ?
N C8 C9 112.64(10) . . ?
O3 C8 H8 107.2(10) . . ?
N C8 H8 108.7(10) . . ?
C9 C8 H8 112.4(10) . . ?
C8 O3 C13 105.54(9) . . ?
C8 C9 C14 99.02(10) . . ?
C8 C9 C10 107.79(10) . . ?
C14 C9 C10 102.44(11) . . ?
C8 C9 H9 108.5(11) . . ?
C14 C9 H9 115.1(11) . . ?
C10 C9 H9 121.5(11) . . ?
C11 C10 C9 112.38(11) . . ?
C11 C10 C15 114.28(11) . . ?
C9 C10 C15 102.27(10) . . ?
C11 C10 H10 110.8(11) . . ?
C9 C10 H10 107.2(11) . . ?
C15 C10 H10 109.4(11) . . ?
C12 C11 C10 111.72(11) . . ?
C12 C11 H11A 109.6(11) . . ?
C10 C11 H11A 106.8(11) . . ?
C12 C11 H11B 108.3(11) . . ?
C10 C11 H11B 109.1(11) . . ?
H11A C11 H11B 111.3(15) . . ?
N C12 C11 108.64(11) . . ?
N C12 H12A 108.4(10) . . ?
C11 C12 H12A 111.8(10) . . ?
N C12 H12B 109.9(12) . . ?
C11 C12 H12B 110.4(12) . . ?
H12A C12 H12B 107.7(16) . . ?
O3 C13 C14 102.56(10) . . ?
O3 C13 C15 108.32(10) . . ?
C14 C13 C15 102.77(11) . . ?
O3 C13 H13 109.3(11) . . ?
C14 C13 H13 118.1(11) . . ?
C15 C13 H13 114.8(11) . . ?
C13 C14 C9 92.54(10) . . ?
C13 C14 H14A 112.6(11) . . ?
C9 C14 H14A 113.6(11) . . ?
C13 C14 H14B 112.9(11) . . ?
C9 C14 H14B 113.4(11) . . ?
H14A C14 H14B 110.6(15) . . ?
C13 C15 C10 102.30(11) . . ?
C13 C15 H15A 110.3(11) . . ?
C10 C15 H15A 113.2(11) . . ?
C13 C15 H15B 113.3(12) . . ?
C10 C15 H15B 111.6(12) . . ?
H15A C15 H15B 106.3(15) . . ?

loop_
_geom_bond_atom_site_label_1
_geom_bond_atom_site_label_2
_geom_bond_distance
_geom_bond_site_symmetry_2
_geom_bond_publ_flag
S O1 1.4340(10) . ?
S O2 1.4349(10) . ?
S N 1.6333(11) . ?
S C1 1.7648(13) . ?
C1 C2 1.3921(17) . ?
C1 C6 1.3922(17) . ?
C2 C3 1.3922(18) . ?
C2 H2 0.93(2) . ?
C3 C4 1.3915(18) . ?
C3 H3 0.98(2) . ?
C4 C5 1.3983(18) . ?
C4 C7 1.5047(18) . ?
C7 H7A 0.92(3) . ?
C7 H7B 0.96(2) . ?
C7 H7C 0.92(3) . ?
C5 C6 1.3889(18) . ?
C5 H5 0.96(2) . ?
C6 H6 0.94(2) . ?
N C8 1.4557(15) . ?
N C12 1.4733(16) . ?
C8 O3 1.4468(15) . ?
C8 C9 1.5260(18) . ?
C8 H8 0.946(17) . ?
O3 C13 1.4560(16) . ?
C9 C14 1.5359(19) . ?
C9 C10 1.5436(18) . ?
C9 H9 0.962(19) . ?
C10 C11 1.5241(19) . ?
C10 C15 1.5558(19) . ?
C10 H10 0.982(19) . ?
C11 C12 1.5182(19) . ?
C11 H11A 1.002(19) . ?
C11 H11B 0.97(2) . ?
C12 H12A 0.977(19) . ?
C12 H12B 0.92(2) . ?
C13 C14 1.5207(19) . ?
C13 C15 1.5221(19) . ?
C13 H13 0.975(18) . ?
C14 H14A 0.999(19) . ?
C14 H14B 0.972(19) . ?
C15 H15A 0.968(19) . ?
C15 H15B 0.97(2) . ?

loop_
_geom_torsion_atom_site_label_1
_geom_torsion_atom_site_label_2
_geom_torsion_atom_site_label_3
_geom_torsion_atom_site_label_4
_geom_torsion
_geom_torsion_site_symmetry_1
_geom_torsion_site_symmetry_2
_geom_torsion_site_symmetry_3
_geom_torsion_site_symmetry_4
_geom_torsion_publ_flag
O1 S C1 C2 1.64(12) . . . . ?
O2 S C1 C2 -128.07(11) . . . . ?
N S C1 C2 116.56(10) . . . . ?
O1 S C1 C6 179.27(10) . . . . ?
O2 S C1 C6 49.57(12) . . . . ?
N S C1 C6 -65.81(11) . . . . ?
C6 C1 C2 C3 -0.38(19) . . . . ?
S C1 C2 C3 177.23(10) . . . . ?
C1 C2 C3 C4 0.2(2) . . . . ?
C2 C3 C4 C5 0.15(19) . . . . ?
C2 C3 C4 C7 -178.97(13) . . . . ?
C3 C4 C5 C6 -0.4(2) . . . . ?
C7 C4 C5 C6 178.70(13) . . . . ?
C4 C5 C6 C1 0.3(2) . . . . ?
C2 C1 C6 C5 0.12(19) . . . . ?
S C1 C6 C5 -177.48(10) . . . . ?
O1 S N C8 -161.03(9) . . . . ?
O2 S N C8 -32.60(11) . . . . ?
C1 S N C8 83.68(10) . . . . ?
O1 S N C12 49.72(11) . . . . ?
O2 S N C12 178.15(10) . . . . ?
C1 S N C12 -65.57(11) . . . . ?
C12 N C8 O3 59.51(14) . . . . ?
S N C8 O3 -90.29(11) . . . . ?
C12 N C8 C9 -57.13(14) . . . . ?
S N C8 C9 153.06(9) . . . . ?
N C8 O3 C13 -125.04(10) . . . . ?
C9 C8 O3 C13 -3.26(12) . . . . ?
O3 C8 C9 C14 38.00(12) . . . . ?
N C8 C9 C14 159.19(10) . . . . ?
O3 C8 C9 C10 -68.26(12) . . . . ?
N C8 C9 C10 52.93(13) . . . . ?
C8 C9 C10 C11 -53.37(14) . . . . ?
C14 C9 C10 C11 -157.23(11) . . . . ?
C8 C9 C10 C15 69.63(12) . . . . ?
C14 C9 C10 C15 -34.22(12) . . . . ?
C9 C10 C11 C12 55.90(15) . . . . ?
C15 C10 C11 C12 -60.08(15) . . . . ?
C8 N C12 C11 55.43(14) . . . . ?
S N C12 C11 -154.19(9) . . . . ?
C10 C11 C12 N -53.63(15) . . . . ?
C8 O3 C13 C14 -33.46(12) . . . . ?
C8 O3 C13 C15 74.73(12) . . . . ?
O3 C13 C14 C9 54.77(11) . . . . ?
C15 C13 C14 C9 -57.60(11) . . . . ?
C8 C9 C14 C13 -54.91(11) . . . . ?
C10 C9 C14 C13 55.69(11) . . . . ?
O3 C13 C15 C10 -69.81(12) . . . . ?
C14 C13 C15 C10 38.24(12) . . . . ?
C11 C10 C15 C13 119.66(12) . . . . ?
C9 C10 C15 C13 -2.05(12) . . . . ?
